data_4336324
loop_
_publ_author_name
'Geneva Laurita'
'Katharine Page'
'A. W. Sleight'
'M. A. Subramanian'

_publ_contact_author_address
; 
Gilbert 153 Department of Chemistry
Oregon State University
Corvallis, OR 97331
USA
;
_publ_contact_author_email Mas.Subramanian@oregonstate.edu
_publ_contact_author_fax 541-737-2062
_publ_contact_author_name 'Subramanian, M.A.'
_publ_contact_author_phone 541-737-8235
_publ_section_title
;
 Structural Investigation of the Substituted Pyrochlore AgSbO3 through
 Total Scattering Techniques
;
_journal_name_full 'Inorganic Chemistry'
_journal_page_first 11530
_journal_page_last 11537
_journal_paper_doi 10.1021/ic401860j
_journal_volume 52
_journal_year 2013
_chemical_formula_sum 'Ag0.77 K0.24 O3 Sb'
_chemical_formula_weight 261.78
_chemical_name_systematic
; 
Silver Potassium Antimony Oxide
;
_space_group_IT_number 227
_symmetry_cell_setting cubic
_symmetry_space_group_name_Hall '-F 4vw 2vw 3'
_symmetry_space_group_name_H-M 'F d -3 m :2'
_cell_angle_alpha 90.0
_cell_angle_beta 90.0
_cell_angle_gamma 90.0
_cell_formula_units_Z 16
_cell_length_a 10.28761(9)
_cell_length_b 10.28761
_cell_length_c 10.28761
_cell_measurement_temperature 298
_cell_volume 1088.788(10)
_diffrn_ambient_temperature 298
_diffrn_radiation_probe neutron
_diffrn_radiation_source spallation
_diffrn_radiation_type neutron
_diffrn_radiation_wavelength TOF
_pd_phase_name 'from C:/gsas/MyWork/Ag1-xMxSbO3/Ag-K/NPDF/GLPIV084-01-Ag066K033SbO'
_cod_data_source_file ic401860j_si_002_4.cif
_cod_data_source_block Ag066K033SbO3_publ
_cod_original_cell_volume 1088.789(30)
_cod_original_sg_symbol_H-M 'F d -3 m'
_cod_database_code 4336324

loop_
_symmetry_equiv_pos_site_id
_symmetry_equiv_pos_as_xyz
1 +x,+y,+z
2 +z,+x,+y
3 +y,+z,+x
4 +x+1/4,+y+1/4,-z
5 -z,+x+1/4,+y+1/4
6 +y+1/4,-z,+x+1/4
7 -z+1/4,+x+1/2,-y+3/4
8 -y+3/4,-z+1/4,+x+1/2
9 +y+1/2,-z+1/4,-x+3/4
10 -x+3/4,+y+1/2,-z+1/4
11 -z+1/4,-x+3/4,+y+1/2
12 +x+1/2,-y+3/4,-z+1/4
13 +y,+x,+z
14 +z,+y,+x
15 +x,+z,+y
16 +y+1/4,+x+1/4,-z
17 -z,+y+1/4,+x+1/4
18 +x+1/4,-z,+y+1/4
19 -z+1/4,+y+1/2,-x+3/4
20 -x+3/4,-z+1/4,+y+1/2
21 +x+1/2,-z+1/4,-y+3/4
22 -y+3/4,+x+1/2,-z+1/4
23 -z+1/4,-y+3/4,+x+1/2
24 +y+1/2,-x+3/4,-z+1/4
-1 -x,-y,-z
-2 -z,-x,-y
-3 -y,-z,-x
-4 -x+3/4,-y+3/4,+z
-5 +z,-x+3/4,-y+3/4
-6 -y+3/4,+z,-x+3/4
-7 +z+3/4,-x+1/2,+y+1/4
-8 +y+1/4,+z+3/4,-x+1/2
-9 -y+1/2,+z+3/4,+x+1/4
-10 +x+1/4,-y+1/2,+z+3/4
-11 +z+3/4,+x+1/4,-y+1/2
-12 -x+1/2,+y+1/4,+z+3/4
-13 -y,-x,-z
-14 -z,-y,-x
-15 -x,-z,-y
-16 -y+3/4,-x+3/4,+z
-17 +z,-y+3/4,-x+3/4
-18 -x+3/4,+z,-y+3/4
-19 +z+3/4,-y+1/2,+x+1/4
-20 +x+1/4,+z+3/4,-y+1/2
-21 -x+1/2,+z+3/4,+y+1/4
-22 +y+1/4,-x+1/2,+z+3/4
-23 +z+3/4,+y+1/4,-x+1/2
-24 -y+1/2,+x+1/4,+z+3/4
101 +x,+y+1/2,+z+1/2
102 +z,+x+1/2,+y+1/2
103 +y,+z+1/2,+x+1/2
104 +x+1/4,+y+3/4,-z+1/2
105 -z,+x+3/4,+y+3/4
106 +y+1/4,-z+1/2,+x+3/4
107 -z+1/4,+x,-y+1/4
108 -y+3/4,-z+3/4,+x
109 +y+1/2,-z+3/4,-x+1/4
110 -x+3/4,+y,-z+3/4
111 -z+1/4,-x+1/4,+y
112 +x+1/2,-y+1/4,-z+3/4
113 +y,+x+1/2,+z+1/2
114 +z,+y+1/2,+x+1/2
115 +x,+z+1/2,+y+1/2
116 +y+1/4,+x+3/4,-z+1/2
117 -z,+y+3/4,+x+3/4
118 +x+1/4,-z+1/2,+y+3/4
119 -z+1/4,+y,-x+1/4
120 -x+3/4,-z+3/4,+y
121 +x+1/2,-z+3/4,-y+1/4
122 -y+3/4,+x,-z+3/4
123 -z+1/4,-y+1/4,+x
124 +y+1/2,-x+1/4,-z+3/4
-101 -x,-y+1/2,-z+1/2
-102 -z,-x+1/2,-y+1/2
-103 -y,-z+1/2,-x+1/2
-104 -x+3/4,-y+1/4,+z+1/2
-105 +z,-x+1/4,-y+1/4
-106 -y+3/4,+z+1/2,-x+1/4
-107 +z+3/4,-x,+y+3/4
-108 +y+1/4,+z+1/4,-x
-109 -y+1/2,+z+1/4,+x+3/4
-110 +x+1/4,-y,+z+1/4
-111 +z+3/4,+x+3/4,-y
-112 -x+1/2,+y+3/4,+z+1/4
-113 -y,-x+1/2,-z+1/2
-114 -z,-y+1/2,-x+1/2
-115 -x,-z+1/2,-y+1/2
-116 -y+3/4,-x+1/4,+z+1/2
-117 +z,-y+1/4,-x+1/4
-118 -x+3/4,+z+1/2,-y+1/4
-119 +z+3/4,-y,+x+3/4
-120 +x+1/4,+z+1/4,-y
-121 -x+1/2,+z+1/4,+y+3/4
-122 +y+1/4,-x,+z+1/4
-123 +z+3/4,+y+3/4,-x
-124 -y+1/2,+x+3/4,+z+1/4
201 +x+1/2,+y,+z+1/2
202 +z+1/2,+x,+y+1/2
203 +y+1/2,+z,+x+1/2
204 +x+3/4,+y+1/4,-z+1/2
205 -z+1/2,+x+1/4,+y+3/4
206 +y+3/4,-z,+x+3/4
207 -z+3/4,+x+1/2,-y+1/4
208 -y+1/4,-z+1/4,+x
209 +y,-z+1/4,-x+1/4
210 -x+1/4,+y+1/2,-z+3/4
211 -z+3/4,-x+3/4,+y
212 +x,-y+3/4,-z+3/4
213 +y+1/2,+x,+z+1/2
214 +z+1/2,+y,+x+1/2
215 +x+1/2,+z,+y+1/2
216 +y+3/4,+x+1/4,-z+1/2
217 -z+1/2,+y+1/4,+x+3/4
218 +x+3/4,-z,+y+3/4
219 -z+3/4,+y+1/2,-x+1/4
220 -x+1/4,-z+1/4,+y
221 +x,-z+1/4,-y+1/4
222 -y+1/4,+x+1/2,-z+3/4
223 -z+3/4,-y+3/4,+x
224 +y,-x+3/4,-z+3/4
-201 -x+1/2,-y,-z+1/2
-202 -z+1/2,-x,-y+1/2
-203 -y+1/2,-z,-x+1/2
-204 -x+1/4,-y+3/4,+z+1/2
-205 +z+1/2,-x+3/4,-y+1/4
-206 -y+1/4,+z,-x+1/4
-207 +z+1/4,-x+1/2,+y+3/4
-208 +y+3/4,+z+3/4,-x
-209 -y,+z+3/4,+x+3/4
-210 +x+3/4,-y+1/2,+z+1/4
-211 +z+1/4,+x+1/4,-y
-212 -x,+y+1/4,+z+1/4
-213 -y+1/2,-x,-z+1/2
-214 -z+1/2,-y,-x+1/2
-215 -x+1/2,-z,-y+1/2
-216 -y+1/4,-x+3/4,+z+1/2
-217 +z+1/2,-y+3/4,-x+1/4
-218 -x+1/4,+z,-y+1/4
-219 +z+1/4,-y+1/2,+x+3/4
-220 +x+3/4,+z+3/4,-y
-221 -x,+z+3/4,+y+3/4
-222 +y+3/4,-x+1/2,+z+1/4
-223 +z+1/4,+y+1/4,-x
-224 -y,+x+1/4,+z+1/4
301 +x+1/2,+y+1/2,+z
302 +z+1/2,+x+1/2,+y
303 +y+1/2,+z+1/2,+x
304 +x+3/4,+y+3/4,-z
305 -z+1/2,+x+3/4,+y+1/4
306 +y+3/4,-z+1/2,+x+1/4
307 -z+3/4,+x,-y+3/4
308 -y+1/4,-z+3/4,+x+1/2
309 +y,-z+3/4,-x+3/4
310 -x+1/4,+y,-z+1/4
311 -z+3/4,-x+1/4,+y+1/2
312 +x,-y+1/4,-z+1/4
313 +y+1/2,+x+1/2,+z
314 +z+1/2,+y+1/2,+x
315 +x+1/2,+z+1/2,+y
316 +y+3/4,+x+3/4,-z
317 -z+1/2,+y+3/4,+x+1/4
318 +x+3/4,-z+1/2,+y+1/4
319 -z+3/4,+y,-x+3/4
320 -x+1/4,-z+3/4,+y+1/2
321 +x,-z+3/4,-y+3/4
322 -y+1/4,+x,-z+1/4
323 -z+3/4,-y+1/4,+x+1/2
324 +y,-x+1/4,-z+1/4
-301 -x+1/2,-y+1/2,-z
-302 -z+1/2,-x+1/2,-y
-303 -y+1/2,-z+1/2,-x
-304 -x+1/4,-y+1/4,+z
-305 +z+1/2,-x+1/4,-y+3/4
-306 -y+1/4,+z+1/2,-x+3/4
-307 +z+1/4,-x,+y+1/4
-308 +y+3/4,+z+1/4,-x+1/2
-309 -y,+z+1/4,+x+1/4
-310 +x+3/4,-y,+z+3/4
-311 +z+1/4,+x+3/4,-y+1/2
-312 -x,+y+3/4,+z+3/4
-313 -y+1/2,-x+1/2,-z
-314 -z+1/2,-y+1/2,-x
-315 -x+1/2,-z+1/2,-y
-316 -y+1/4,-x+1/4,+z
-317 +z+1/2,-y+1/4,-x+3/4
-318 -x+1/4,+z+1/2,-y+3/4
-319 +z+1/4,-y,+x+1/4
-320 +x+3/4,+z+1/4,-y+1/2
-321 -x,+z+1/4,+y+1/4
-322 +y+3/4,-x,+z+3/4
-323 +z+1/4,+y+3/4,-x+1/2
-324 -y,+x+3/4,+z+3/4

loop_
_atom_site_aniso_label
_atom_site_aniso_U_11
_atom_site_aniso_U_12
_atom_site_aniso_U_13
_atom_site_aniso_U_22
_atom_site_aniso_U_23
_atom_site_aniso_U_33
Ag 0.0766(6) 0.0641(7) 0.0641(7) 0.0766(6) 0.0641(7) 0.0766(6)
O 0.01072(16) 0.0 0.0 0.00956(12) 0.00626(13) 0.00956(12)
K 0.0766(6) 0.0641(7) 0.0641(7) 0.0766(6) 0.0641(7) 0.0766(6)

loop_
_atom_site_type_symbol
_atom_site_label
_atom_site_fract_x
_atom_site_fract_y
_atom_site_fract_z
_atom_site_occupancy
_atom_site_thermal_displace_type
_atom_site_U_iso_or_equiv
_atom_site_symmetry_multiplicity
Ag Ag 0.5 0.5 0.5 0.765(8) Uani 0.07559 16
Sb Sb 0.0 0.0 0.0 1.0 Uiso 0.00475(11) 16
O O 0.322910(34) 0.125 0.125 1.0 Uani 0.01073 48
K K 0.5 0.5 0.5 0.242(8) Uani 0.07559 16

loop_
_atom_type_symbol
_atom_type_number_in_cell
Ag 12.245
Sb 16.0
O 48.0
K 3.88

loop_
_geom_angle_atom_site_label_1
_geom_angle_atom_site_label_2
_geom_angle_atom_site_label_3
_geom_angle
_geom_angle_site_symmetry_1
_geom_angle_site_symmetry_3
_geom_angle_publ_flag
K1 Ag1 K1 60.00000(20) 4_556 5_655 n
K1 Ag1 K1 60.00000(20) 4_556 6_565 n
K1 Ag1 K1 180.0 4_556 -4_554 n
K1 Ag1 K1 120.00000(20) 4_556 -5_455 n
K1 Ag1 K1 120.00000(20) 4_556 -6_545 n
K1 Ag1 K1 60.0000(4) 5_655 6_565 n
K1 Ag1 K1 120.00000(20) 5_655 -4_554 n
K1 Ag1 K1 180.0 5_655 -5_455 n
K1 Ag1 K1 120.0000(4) 5_655 -6_545 n
K1 Ag1 K1 120.00000(20) 6_565 -4_554 n
K1 Ag1 K1 120.0000(4) 6_565 -5_455 n
K1 Ag1 K1 180.0 6_565 -6_545 n
K1 Ag1 K1 60.00000(20) -4_554 -5_455 n
K1 Ag1 K1 60.00000(20) -4_554 -6_545 n
K1 Ag1 K1 60.0000(4) -5_455 -6_545 n
O1 Sb1 O1 180.0 105_544 111_443 n
O1 Sb1 O1 94.081(13) 105_544 117_544 n
O1 Sb1 O1 85.919(13) 105_544 119_443 n
O1 Sb1 O1 94.081(13) 105_544 218_454 n
O1 Sb1 O1 85.919(13) 105_544 220_353 n
O1 Sb1 K1 90.0000(7) 105_544 7_545 n
O1 Sb1 K1 137.041(6) 105_544 8_554 n
O1 Sb1 K1 137.041(6) 105_544 9_455 n
O1 Sb1 K1 90.0000(7) 105_544 10_545 n
O1 Sb1 K1 42.959(6) 105_544 11_554 n
O1 Sb1 K1 42.959(6) 105_544 12_455 n
O1 Sb1 O1 85.919(13) 111_443 117_544 n
O1 Sb1 O1 94.081(13) 111_443 119_443 n
O1 Sb1 O1 85.919(13) 111_443 218_454 n
O1 Sb1 O1 94.081(13) 111_443 220_353 n
O1 Sb1 K1 90.0000(7) 111_433 7_545 n
O1 Sb1 K1 42.959(6) 111_433 8_554 n
O1 Sb1 K1 42.959(6) 111_433 9_455 n
O1 Sb1 K1 90.0000(7) 111_433 10_545 n
O1 Sb1 K1 137.041(6) 111_433 11_554 n
O1 Sb1 K1 137.041(6) 111_433 12_455 n
O1 Sb1 O1 180.0 117_544 119_443 n
O1 Sb1 O1 94.081(13) 117_544 218_454 n
O1 Sb1 O1 85.919(13) 117_544 220_353 n
O1 Sb1 K1 42.959(6) 117_544 7_545 n
O1 Sb1 K1 90.0 117_544 8_554 n
O1 Sb1 K1 42.959(6) 117_544 9_455 n
O1 Sb1 K1 137.041(6) 117_544 10_545 n
O1 Sb1 K1 90.0 117_544 11_554 n
O1 Sb1 K1 137.041(6) 117_544 12_455 n
O1 Sb1 O1 85.919(13) 119_443 218_454 n
O1 Sb1 O1 94.081(13) 119_443 220_353 n
O1 Sb1 K1 137.041(6) 119_433 7_545 n
O1 Sb1 K1 90.0 119_433 8_554 n
O1 Sb1 K1 137.041(6) 119_433 9_455 n
O1 Sb1 K1 42.959(6) 119_433 10_545 n
O1 Sb1 K1 90.0 119_433 11_554 n
O1 Sb1 K1 42.959(6) 119_433 12_455 n
O1 Sb1 O1 180.0 218_454 220_353 n
O1 Sb1 K1 137.041(6) 218_454 7_545 n
O1 Sb1 K1 42.959(6) 218_454 8_554 n
O1 Sb1 K1 90.0000(7) 218_454 9_455 n
O1 Sb1 K1 42.959(6) 218_454 10_545 n
O1 Sb1 K1 137.041(6) 218_454 11_554 n
O1 Sb1 K1 90.0000(7) 218_454 12_455 n
O1 Sb1 K1 42.959(6) 220_343 7_545 n
O1 Sb1 K1 137.041(6) 220_343 8_554 n
O1 Sb1 K1 90.0000(7) 220_343 9_455 n
O1 Sb1 K1 137.041(6) 220_343 10_545 n
O1 Sb1 K1 42.959(6) 220_343 11_554 n
O1 Sb1 K1 90.0000(7) 220_343 12_455 n
K1 Sb1 K1 120.00000(20) 7_545 8_554 n
K1 Sb1 K1 60.0000(4) 7_545 9_455 n
K1 Sb1 K1 180.0 7_545 10_545 n
K1 Sb1 K1 60.00000(20) 7_545 11_554 n
K1 Sb1 K1 120.0000(4) 7_545 12_455 n
K1 Sb1 K1 60.00000(20) 8_554 9_455 n
K1 Sb1 K1 60.00000(20) 8_554 10_545 n
K1 Sb1 K1 180.0 8_554 11_554 n
K1 Sb1 K1 120.00000(20) 8_554 12_455 n
K1 Sb1 K1 120.0000(4) 9_455 10_545 n
K1 Sb1 K1 120.00000(20) 9_455 11_554 n
K1 Sb1 K1 180.0 9_455 12_455 n
K1 Sb1 K1 120.00000(20) 10_545 11_554 n
K1 Sb1 K1 60.0000(4) 10_545 12_455 n
K1 Sb1 K1 60.00000(20) 11_554 12_455 n
Sb1 O1 Sb1 135.173(19) 4_555 6_555 n
Sb1 O1 K1 105.655(5) 4_555 -5_455 n
Sb1 O1 K1 105.655(5) 4_555 101_544 n
Sb1 O1 K1 105.655(5) 6_555 -5_455 n
Sb1 O1 K1 105.655(5) 6_555 101_544 n
K1 O1 K1 89.898(11) -5_455 101_544 n
Ag1 K1 Ag1 60.00000(20) 4_556 5_655 n
Ag1 K1 Ag1 60.00000(20) 4_556 6_565 n
Ag1 K1 Ag1 180.0 4_556 -4_555 n
Ag1 K1 Ag1 120.00000(20) 4_556 -5_456 n
Ag1 K1 Ag1 120.00000(20) 4_556 -6_546 n
Ag1 K1 Sb1 120.00000(20) 4_556 7_555 n
Ag1 K1 Sb1 90.0 4_556 8_555 n
Ag1 K1 Sb1 120.00000(20) 4_556 9_555 n
Ag1 K1 Sb1 60.00000(20) 4_556 10_555 n
Ag1 K1 Sb1 90.0 4_556 11_555 n
Ag1 K1 Sb1 60.00000(20) 4_556 12_555 n
Ag1 K1 O1 98.465(5) 4_556 101_555 n
Ag1 K1 O1 45.051(5) 4_556 108_453 n
Ag1 K1 O1 98.465(5) 4_556 122_444 n
Ag1 K1 O1 81.535(5) 4_556 -101_554 n
Ag1 K1 O1 134.949(5) 4_556 -108_555 n
Ag1 K1 O1 81.535(5) 4_556 -122_564 n
Ag1 K1 K1 0.0 4_556 4_556 n
Ag1 K1 K1 60.00000(20) 4_556 5_655 n
Ag1 K1 K1 60.00000(20) 4_556 6_565 n
Ag1 K1 K1 180.0 4_556 -4_554 n
Ag1 K1 K1 120.00000(20) 4_556 -5_455 n
Ag1 K1 K1 120.00000(20) 4_556 -6_545 n
Ag1 K1 Ag1 60.0000(4) 5_655 6_565 n
Ag1 K1 Ag1 120.00000(20) 5_655 -4_555 n
Ag1 K1 Ag1 180.0 5_655 -5_456 n
Ag1 K1 Ag1 120.0000(4) 5_655 -6_546 n
Ag1 K1 Sb1 60.0000(4) 5_655 7_555 n
Ag1 K1 Sb1 120.00000(20) 5_655 8_555 n
Ag1 K1 Sb1 90.0000(7) 5_655 9_555 n
Ag1 K1 Sb1 120.0000(4) 5_655 10_555 n
Ag1 K1 Sb1 60.00000(20) 5_655 11_555 n
Ag1 K1 Sb1 90.0000(7) 5_655 12_555 n
Ag1 K1 O1 45.051(5) 5_655 101_555 n
Ag1 K1 O1 98.465(5) 5_655 108_453 n
Ag1 K1 O1 98.465(5) 5_655 122_444 n
Ag1 K1 O1 134.949(5) 5_655 -101_554 n
Ag1 K1 O1 81.535(5) 5_655 -108_555 n
Ag1 K1 O1 81.535(5) 5_655 -122_564 n
Ag1 K1 K1 60.00000(20) 5_655 4_556 n
Ag1 K1 K1 0.0 5_655 5_655 n
Ag1 K1 K1 60.0000(4) 5_655 6_565 n
Ag1 K1 K1 120.00000(20) 5_655 -4_554 n
Ag1 K1 K1 180.0 5_655 -5_455 n
Ag1 K1 K1 120.0000(4) 5_655 -6_545 n
Ag1 K1 Ag1 120.00000(20) 6_565 -4_555 n
Ag1 K1 Ag1 120.0000(4) 6_565 -5_456 n
Ag1 K1 Ag1 180.0 6_565 -6_546 n
Ag1 K1 Sb1 90.0000(7) 6_565 7_555 n
Ag1 K1 Sb1 60.00000(20) 6_565 8_555 n
Ag1 K1 Sb1 60.0000(4) 6_565 9_555 n
Ag1 K1 Sb1 90.0000(7) 6_565 10_555 n
Ag1 K1 Sb1 120.00000(20) 6_565 11_555 n
Ag1 K1 Sb1 120.0000(4) 6_565 12_555 n
Ag1 K1 O1 98.465(5) 6_565 101_555 n
Ag1 K1 O1 98.465(5) 6_565 108_453 n
Ag1 K1 O1 45.051(5) 6_565 122_444 n
Ag1 K1 O1 81.535(5) 6_565 -101_554 n
Ag1 K1 O1 81.535(5) 6_565 -108_555 n
Ag1 K1 O1 134.949(5) 6_565 -122_564 n
Ag1 K1 K1 60.00000(20) 6_565 4_556 n
Ag1 K1 K1 60.0000(4) 6_565 5_655 n
Ag1 K1 K1 0.0 6_565 6_565 n
Ag1 K1 K1 120.00000(20) 6_565 -4_554 n
Ag1 K1 K1 120.0000(4) 6_565 -5_455 n
Ag1 K1 K1 180.0 6_565 -6_545 n
Ag1 K1 Ag1 60.00000(20) -4_555 -5_456 n
Ag1 K1 Ag1 60.00000(20) -4_555 -6_546 n
Ag1 K1 Sb1 60.00000(20) -4_654 7_555 n
Ag1 K1 Sb1 90.0 -4_654 8_555 n
Ag1 K1 Sb1 60.00000(20) -4_654 9_555 n
Ag1 K1 Sb1 120.00000(20) -4_654 10_555 n
Ag1 K1 Sb1 90.0 -4_654 11_555 n
Ag1 K1 Sb1 120.00000(20) -4_654 12_555 n
Ag1 K1 O1 81.535(5) -4_564 101_555 n
Ag1 K1 O1 134.949(5) -4_564 108_453 n
Ag1 K1 O1 81.535(5) -4_564 122_444 n
Ag1 K1 O1 98.465(5) -4_564 -101_554 n
Ag1 K1 O1 45.051(5) -4_564 -108_555 n
Ag1 K1 O1 98.465(5) -4_564 -122_564 n
Ag1 K1 K1 180.0 -4_554 4_556 n
Ag1 K1 K1 120.00000(20) -4_554 5_655 n
Ag1 K1 K1 120.00000(20) -4_554 6_565 n
Ag1 K1 K1 0.0 -4_554 -4_554 n
Ag1 K1 K1 60.00000(20) -4_554 -5_455 n
Ag1 K1 K1 60.00000(20) -4_554 -6_545 n
Ag1 K1 Ag1 60.0000(4) -5_456 -6_546 n
Ag1 K1 Sb1 120.0000(4) -5_555 7_555 n
Ag1 K1 Sb1 60.00000(20) -5_555 8_555 n
Ag1 K1 Sb1 90.0000(7) -5_555 9_555 n
Ag1 K1 Sb1 60.0000(4) -5_555 10_555 n
Ag1 K1 Sb1 120.00000(20) -5_555 11_555 n
Ag1 K1 Sb1 90.0000(7) -5_555 12_555 n
Ag1 K1 O1 134.949(5) -5_465 101_555 n
Ag1 K1 O1 81.535(5) -5_465 108_453 n
Ag1 K1 O1 81.535(5) -5_465 122_444 n
Ag1 K1 O1 45.051(5) -5_465 -101_554 n
Ag1 K1 O1 98.465(5) -5_465 -108_555 n
Ag1 K1 O1 98.465(5) -5_465 -122_564 n
Ag1 K1 K1 120.00000(20) -5_455 4_556 n
Ag1 K1 K1 180.0 -5_455 5_655 n
Ag1 K1 K1 120.0000(4) -5_455 6_565 n
Ag1 K1 K1 60.00000(20) -5_455 -4_554 n
Ag1 K1 K1 0.0 -5_455 -5_455 n
Ag1 K1 K1 60.0000(4) -5_455 -6_545 n
Ag1 K1 Sb1 90.0000(7) -6_645 7_555 n
Ag1 K1 Sb1 120.00000(20) -6_645 8_555 n
Ag1 K1 Sb1 120.0000(4) -6_645 9_555 n
Ag1 K1 Sb1 90.0000(7) -6_645 10_555 n
Ag1 K1 Sb1 60.00000(20) -6_645 11_555 n
Ag1 K1 Sb1 60.0000(4) -6_645 12_555 n
Ag1 K1 O1 81.535(5) -6_555 101_555 n
Ag1 K1 O1 81.535(5) -6_555 108_453 n
Ag1 K1 O1 134.949(5) -6_555 122_444 n
Ag1 K1 O1 98.465(5) -6_555 -101_554 n
Ag1 K1 O1 98.465(5) -6_555 -108_555 n
Ag1 K1 O1 45.051(5) -6_555 -122_564 n
Ag1 K1 K1 120.00000(20) -6_545 4_556 n
Ag1 K1 K1 120.0000(4) -6_545 5_655 n
Ag1 K1 K1 180.0 -6_545 6_565 n
Ag1 K1 K1 60.00000(20) -6_545 -4_554 n
Ag1 K1 K1 60.0000(4) -6_545 -5_455 n
Ag1 K1 K1 0.0 -6_545 -6_545 n
Sb1 K1 Sb1 120.00000(20) 7_555 8_555 n
Sb1 K1 Sb1 60.0000(4) 7_555 9_555 n
Sb1 K1 Sb1 180.0 7_555 10_555 n
Sb1 K1 Sb1 60.00000(20) 7_555 11_555 n
Sb1 K1 Sb1 120.0000(4) 7_555 12_555 n
Sb1 K1 O1 31.3855(16) 7_555 101_555 n
Sb1 K1 O1 148.6145(16) 7_555 108_453 n
Sb1 K1 O1 90.0000(5) 7_555 122_444 n
Sb1 K1 O1 148.6145(16) 7_555 -101_554 n
Sb1 K1 O1 31.3855(16) 7_555 -108_555 n
Sb1 K1 O1 90.0000(5) 7_555 -122_564 n
Sb1 K1 K1 120.00000(20) 7_555 4_556 n
Sb1 K1 K1 60.0000(4) 7_555 5_655 n
Sb1 K1 K1 90.0000(7) 7_555 6_565 n
Sb1 K1 K1 60.00000(20) 7_555 -4_554 n
Sb1 K1 K1 120.0000(4) 7_555 -5_455 n
Sb1 K1 K1 90.0000(7) 7_555 -6_545 n
Sb1 K1 Sb1 60.00000(20) 8_555 9_555 n
Sb1 K1 Sb1 60.00000(20) 8_555 10_555 n
Sb1 K1 Sb1 180.0 8_555 11_555 n
Sb1 K1 Sb1 120.00000(20) 8_555 12_555 n
Sb1 K1 O1 148.6145(16) 8_555 101_555 n
Sb1 K1 O1 90.0 8_555 108_453 n
Sb1 K1 O1 31.3855(16) 8_555 122_444 n
Sb1 K1 O1 31.3855(16) 8_555 -101_554 n
Sb1 K1 O1 90.0 8_555 -108_555 n
Sb1 K1 O1 148.6145(16) 8_555 -122_564 n
Sb1 K1 K1 90.0 8_555 4_556 n
Sb1 K1 K1 120.00000(20) 8_555 5_655 n
Sb1 K1 K1 60.00000(20) 8_555 6_565 n
Sb1 K1 K1 90.0 8_555 -4_554 n
Sb1 K1 K1 60.00000(20) 8_555 -5_455 n
Sb1 K1 K1 120.00000(20) 8_555 -6_545 n
Sb1 K1 Sb1 120.0000(4) 9_555 10_555 n
Sb1 K1 Sb1 120.00000(20) 9_555 11_555 n
Sb1 K1 Sb1 180.0 9_555 12_555 n
Sb1 K1 O1 90.0000(5) 9_555 101_555 n
Sb1 K1 O1 148.6145(16) 9_555 108_453 n
Sb1 K1 O1 31.3855(16) 9_555 122_444 n
Sb1 K1 O1 90.0000(5) 9_555 -101_554 n
Sb1 K1 O1 31.3855(16) 9_555 -108_555 n
Sb1 K1 O1 148.6145(16) 9_555 -122_564 n
Sb1 K1 K1 120.00000(20) 9_555 4_556 n
Sb1 K1 K1 90.0000(7) 9_555 5_655 n
Sb1 K1 K1 60.0000(4) 9_555 6_565 n
Sb1 K1 K1 60.00000(20) 9_555 -4_554 n
Sb1 K1 K1 90.0000(7) 9_555 -5_455 n
Sb1 K1 K1 120.0000(4) 9_555 -6_545 n
Sb1 K1 Sb1 120.00000(20) 10_555 11_555 n
Sb1 K1 Sb1 60.0000(4) 10_555 12_555 n
Sb1 K1 O1 148.6145(16) 10_555 101_555 n
Sb1 K1 O1 31.3855(16) 10_555 108_453 n
Sb1 K1 O1 90.0000(5) 10_555 122_444 n
Sb1 K1 O1 31.3855(16) 10_555 -101_554 n
Sb1 K1 O1 148.6145(16) 10_555 -108_555 n
Sb1 K1 O1 90.0000(5) 10_555 -122_564 n
Sb1 K1 K1 60.00000(20) 10_555 4_556 n
Sb1 K1 K1 120.0000(4) 10_555 5_655 n
Sb1 K1 K1 90.0000(7) 10_555 6_565 n
Sb1 K1 K1 120.00000(20) 10_555 -4_554 n
Sb1 K1 K1 60.0000(4) 10_555 -5_455 n
Sb1 K1 K1 90.0000(7) 10_555 -6_545 n
Sb1 K1 Sb1 60.00000(20) 11_555 12_555 n
Sb1 K1 O1 31.3855(16) 11_555 101_555 n
Sb1 K1 O1 90.0 11_555 108_453 n
Sb1 K1 O1 148.6145(16) 11_555 122_444 n
Sb1 K1 O1 148.6145(16) 11_555 -101_554 n
Sb1 K1 O1 90.0 11_555 -108_555 n
Sb1 K1 O1 31.3855(16) 11_555 -122_564 n
Sb1 K1 K1 90.0 11_555 4_556 n
Sb1 K1 K1 60.00000(20) 11_555 5_655 n
Sb1 K1 K1 120.00000(20) 11_555 6_565 n
Sb1 K1 K1 90.0 11_555 -4_554 n
Sb1 K1 K1 120.00000(20) 11_555 -5_455 n
Sb1 K1 K1 60.00000(20) 11_555 -6_545 n
Sb1 K1 O1 90.0000(5) 12_555 101_555 n
Sb1 K1 O1 31.3855(16) 12_555 108_453 n
Sb1 K1 O1 148.6145(16) 12_555 122_444 n
Sb1 K1 O1 90.0000(5) 12_555 -101_554 n
Sb1 K1 O1 148.6145(16) 12_555 -108_555 n
Sb1 K1 O1 31.3855(16) 12_555 -122_564 n
Sb1 K1 K1 60.00000(20) 12_555 4_556 n
Sb1 K1 K1 90.0000(7) 12_555 5_655 n
Sb1 K1 K1 120.0000(4) 12_555 6_565 n
Sb1 K1 K1 120.00000(20) 12_555 -4_554 n
Sb1 K1 K1 90.0000(7) 12_555 -5_455 n
Sb1 K1 K1 60.0000(4) 12_555 -6_545 n
O1 K1 O1 117.2290(31) 101_555 108_453 n
O1 K1 O1 117.2290(32) 101_555 122_444 n
O1 K1 O1 180.0 101_555 -101_554 n
O1 K1 O1 62.7710(31) 101_555 -108_555 n
O1 K1 O1 62.7710(32) 101_555 -122_564 n
O1 K1 K1 98.465(5) 101_555 4_556 n
O1 K1 K1 45.051(5) 101_555 5_655 n
O1 K1 K1 98.465(5) 101_555 6_565 n
O1 K1 K1 81.535(5) 101_555 -4_554 n
O1 K1 K1 134.949(5) 101_555 -5_455 n
O1 K1 K1 81.535(5) 101_555 -6_545 n
O1 K1 O1 117.2290(31) 108_453 122_444 n
O1 K1 O1 62.7710(31) 108_453 -101_554 n
O1 K1 O1 180.0 108_453 -108_555 n
O1 K1 O1 62.7710(31) 108_453 -122_564 n
O1 K1 K1 45.051(5) 108_443 4_556 n
O1 K1 K1 98.465(5) 108_443 5_655 n
O1 K1 K1 98.465(5) 108_443 6_565 n
O1 K1 K1 134.949(5) 108_443 -4_554 n
O1 K1 K1 81.535(5) 108_443 -5_455 n
O1 K1 K1 81.535(5) 108_443 -6_545 n
O1 K1 O1 62.7710(32) 122_444 -101_554 n
O1 K1 O1 62.7710(31) 122_444 -108_555 n
O1 K1 O1 180.0 122_444 -122_564 n
O1 K1 K1 98.465(5) 122_434 4_556 n
O1 K1 K1 98.465(5) 122_434 5_655 n
O1 K1 K1 45.051(5) 122_434 6_565 n
O1 K1 K1 81.535(5) 122_434 -4_554 n
O1 K1 K1 81.535(5) 122_434 -5_455 n
O1 K1 K1 134.949(5) 122_434 -6_545 n
O1 K1 O1 117.2290(31) -101_554 -108_555 n
O1 K1 O1 117.2290(32) -101_554 -122_564 n
O1 K1 K1 81.535(5) -101_544 4_556 n
O1 K1 K1 134.949(5) -101_544 5_655 n
O1 K1 K1 81.535(5) -101_544 6_565 n
O1 K1 K1 98.465(5) -101_544 -4_554 n
O1 K1 K1 45.051(5) -101_544 -5_455 n
O1 K1 K1 98.465(5) -101_544 -6_545 n
O1 K1 O1 117.2290(31) -108_555 -122_564 n
O1 K1 K1 134.949(5) -108_545 4_556 n
O1 K1 K1 81.535(5) -108_545 5_655 n
O1 K1 K1 81.535(5) -108_545 6_565 n
O1 K1 K1 45.051(5) -108_545 -4_554 n
O1 K1 K1 98.465(5) -108_545 -5_455 n
O1 K1 K1 98.465(5) -108_545 -6_545 n
O1 K1 K1 81.535(5) -122_554 4_556 n
O1 K1 K1 81.535(5) -122_554 5_655 n
O1 K1 K1 134.949(5) -122_554 6_565 n
O1 K1 K1 98.465(5) -122_554 -4_554 n
O1 K1 K1 98.465(5) -122_554 -5_455 n
O1 K1 K1 45.051(5) -122_554 -6_545 n
K1 K1 K1 60.00000(20) 4_556 5_655 n
K1 K1 K1 60.00000(20) 4_556 6_565 n
K1 K1 K1 180.0 4_556 -4_554 n
K1 K1 K1 120.00000(20) 4_556 -5_455 n
K1 K1 K1 120.00000(20) 4_556 -6_545 n
K1 K1 K1 60.0000(4) 5_655 6_565 n
K1 K1 K1 120.00000(20) 5_655 -4_554 n
K1 K1 K1 180.0 5_655 -5_455 n
K1 K1 K1 120.0000(4) 5_655 -6_545 n
K1 K1 K1 120.00000(20) 6_565 -4_554 n
K1 K1 K1 120.0000(4) 6_565 -5_455 n
K1 K1 K1 180.0 6_565 -6_545 n
K1 K1 K1 60.00000(20) -4_554 -5_455 n
K1 K1 K1 60.00000(20) -4_554 -6_545 n
K1 K1 K1 60.0000(4) -5_455 -6_545 n

loop_
_geom_bond_atom_site_label_1
_geom_bond_atom_site_label_2
_geom_bond_distance
_geom_bond_site_symmetry_2
_geom_bond_publ_flag
Ag1 O1 2.57418(25) 101_555 n
Ag1 O1 2.57418(25) 108_555 n
Ag1 O1 2.57418(25) 122_555 n
Ag1 O1 2.57418(25) -101_644 n
Ag1 O1 2.57418(25) -108_545 n
Ag1 O1 2.57418(25) -122_554 n
Ag1 K1 3.637220(30) 4_556 n
Ag1 K1 3.637220(20) 5_655 n
Ag1 K1 3.637220(20) 6_565 n
Ag1 K1 3.637220(30) -4_555 n
Ag1 K1 3.637220(20) -5_555 n
Ag1 K1 3.637220(20) -6_555 n
Sb1 O1 1.96722(13) 105_544 n
Sb1 O1 1.96722(13) 111_555 n
Sb1 O1 1.96722(14) 117_544 n
Sb1 O1 1.96722(14) 119_555 n
Sb1 O1 1.96722(13) 218_454 n
Sb1 O1 1.96722(13) 220_555 n
Sb1 K1 3.637220(20) 7_545 n
Sb1 K1 3.637220(30) 8_554 n
Sb1 K1 3.637220(20) 9_455 n
Sb1 K1 3.637220(20) 10_545 n
Sb1 K1 3.637220(30) 11_554 n
Sb1 K1 3.637220(20) 12_455 n
O1 Ag1 2.57418(25) -5_555 n
O1 Ag1 2.57418(25) 101_544 n
O1 Sb1 1.96722(13) 4_555 n
O1 Sb1 1.96722(13) 6_555 n
O1 K1 2.57418(25) -5_555 n
O1 K1 2.57418(25) 101_544 n
K1 Ag1 3.637220(30) 4_556 n
K1 Ag1 3.637220(20) 5_655 n
K1 Ag1 3.637220(20) 6_565 n
K1 Ag1 3.637220(30) -4_555 n
K1 Ag1 3.637220(20) -5_555 n
K1 Ag1 3.637220(20) -6_555 n
K1 Sb1 3.637220(20) 7_555 n
K1 Sb1 3.637220(30) 8_555 n
K1 Sb1 3.637220(20) 9_555 n
K1 Sb1 3.637220(20) 10_555 n
K1 Sb1 3.637220(30) 11_555 n
K1 Sb1 3.637220(20) 12_555 n
K1 O1 2.57418(25) 101_555 n
K1 O1 2.57418(25) 108_555 n
K1 O1 2.57418(25) 122_555 n
K1 O1 2.57418(25) -101_644 n
K1 O1 2.57418(25) -108_545 n
K1 O1 2.57418(25) -122_554 n
K1 K1 3.637220(30) 4_556 n
K1 K1 3.637220(20) 5_655 n
K1 K1 3.637220(20) 6_565 n
K1 K1 3.637220(30) -4_555 n
K1 K1 3.637220(20) -5_555 n
K1 K1 3.637220(20) -6_555 n
